data_4508908
loop_
_publ_author_name
'Bis, Joanna A.'
'McLaughlin, Olga L.'
'Vishweshwar, Peddy'
'Zaworotko, Michael J.'

_publ_section_title
;
 Supramolecular Heterocatemers and Their Role in Cocrystal Design
;
_journal_issue 12
_journal_name_full 'Crystal Growth &amp; Design'
_journal_page_first 2648
_journal_paper_doi 10.1021/cg060516f
_journal_volume 6
_journal_year 2006
_chemical_formula_sum 'C18 H18 N2 O3'
_chemical_formula_weight 310.34
_chemical_melting_point 343.0(10)
_chemical_name_common
;
1:2 co-crystal of resorcinol and caprolactam
;
_chemical_name_systematic
; 
 1:2 co-crystal of resorcinol and caprolactam
;
_space_group_IT_number 2
_symmetry_cell_setting triclinic
_symmetry_space_group_name_Hall '-P 1'
_symmetry_space_group_name_H-M 'P -1'
_atom_sites_solution_hydrogens geom
_atom_sites_solution_primary direct
_atom_sites_solution_secondary difmap
_audit_creation_method SHELXL-97
_cell_angle_alpha 76.124(4)
_cell_angle_beta 79.358(4)
_cell_angle_gamma 78.071(4)
_cell_formula_units_Z 2
_cell_length_a 6.5876(13)
_cell_length_b 9.3924(19)
_cell_length_c 16.172(3)
_cell_measurement_temperature 298(2)
_cell_volume 940.8(3)
_computing_cell_refinement 'Bruker SMART'
_computing_data_collection 'Bruker SMART'
_computing_data_reduction 'Bruker SAINT'
_computing_molecular_graphics 'Bruker SHELXTL'
_computing_publication_material 'Bruker SHELXTL'
_computing_structure_refinement 'SHELXL-97 (Sheldrick, 1997)'
_computing_structure_solution 'SHELXS-97 (Sheldrick, 1990)'
_diffrn_ambient_temperature 298(2)
_diffrn_measured_fraction_theta_full 0.983
_diffrn_measured_fraction_theta_max 0.983
_diffrn_measurement_device_type 'CCD area detector'
_diffrn_measurement_method 'phi and omega scans'
_diffrn_radiation_monochromator graphite
_diffrn_radiation_source 'fine-focus sealed tube'
_diffrn_radiation_type MoK\a
_diffrn_radiation_wavelength 0.71073
_diffrn_reflns_av_R_equivalents 0.0237
_diffrn_reflns_av_sigmaI/netI 0.0452
_diffrn_reflns_limit_h_max 8
_diffrn_reflns_limit_h_min -7
_diffrn_reflns_limit_k_max 11
_diffrn_reflns_limit_k_min -11
_diffrn_reflns_limit_l_max 18
_diffrn_reflns_limit_l_min -19
_diffrn_reflns_number 5387
_diffrn_reflns_theta_full 26.00
_diffrn_reflns_theta_max 26.00
_diffrn_reflns_theta_min 1.31
_exptl_absorpt_coefficient_mu 0.075
_exptl_absorpt_correction_T_max 1.000
_exptl_absorpt_correction_T_min 0.782
_exptl_absorpt_correction_type SADABS
_exptl_crystal_density_diffrn 1.096
_exptl_crystal_density_method 'not measured'
_exptl_crystal_F_000 328
_exptl_crystal_size_max 0.40
_exptl_crystal_size_mid 0.20
_exptl_crystal_size_min 0.08
_refine_diff_density_max 0.306
_refine_diff_density_min -0.357
_refine_diff_density_rms 0.099
_refine_ls_extinction_method none
_refine_ls_goodness_of_fit_ref 0.971
_refine_ls_hydrogen_treatment mixed
_refine_ls_matrix_type full
_refine_ls_number_parameters 290
_refine_ls_number_reflns 3634
_refine_ls_number_restraints 75
_refine_ls_restrained_S_all 1.111
_refine_ls_R_factor_all 0.0871
_refine_ls_R_factor_gt 0.0577
_refine_ls_shift/su_max 0.005
_refine_ls_shift/su_mean 0.001
_refine_ls_structure_factor_coef Fsqd
_refine_ls_weighting_details 'calc w=1/[\s^2^(Fo^2^)+(0.1037P)^2^+0.0000P] where P=(Fo^2^+2Fc^2^)/3'
_refine_ls_weighting_scheme calc
_refine_ls_wR_factor_gt 0.1524
_refine_ls_wR_factor_ref 0.1674
_reflns_number_gt 2159
_reflns_number_total 3634
_reflns_threshold_expression >2sigma(I)
_cod_data_source_file cg060516fsup3.cif
_cod_data_source_block om1071c
_cod_depositor_comments
;
The following automatic conversions were performed:

'_chemical_melting_point' value '342-344 K' was changed to
'343.0(10)' - the average value was taken and precision was
estimated.

'_symmetry_cell_setting' value 'Triclinic' changed to
'triclinic' according to
/home/saulius/struct/CIF-dictionaries/cif_core.dic dictionary named
'cif_core.dic' version 2.4.2 from 2011-04-26.

Automatic conversion script
Id: cif_fix_values 1891 2012-01-12 08:04:46Z andrius 
;
_cod_original_sg_symbol_H-M P-1
_cod_database_code 4508908

loop_
_symmetry_equiv_pos_as_xyz
'x, y, z'
'-x, -y, -z'

loop_
_atom_site_label
_atom_site_type_symbol
_atom_site_fract_x
_atom_site_fract_y
_atom_site_fract_z
_atom_site_U_iso_or_equiv
_atom_site_adp_type
_atom_site_occupancy
_atom_site_symmetry_multiplicity
_atom_site_calc_flag
_atom_site_refinement_flags
_atom_site_disorder_assembly
_atom_site_disorder_group
O1 O 0.4790(2) 0.32064(15) 0.15333(11) 0.0740(5) Uani 1 1 d . . .
H1 H 0.3384 0.3470 0.1426 0.089 Uiso 1 1 d R . .
O2 O 0.2675(2) -0.13645(17) 0.30172(12) 0.0861(6) Uani 1 1 d . . .
H2 H 0.3057 -0.2216 0.3518 0.103 Uiso 1 1 d R . .
C1 C 0.3729(3) 0.0890(2) 0.22730(13) 0.0564(6) Uani 1 1 d . . .
H1 H 0.2422 0.1204 0.2089 0.068 Uiso 1 1 calc R . .
C2 C 0.5203(3) 0.1807(2) 0.20308(14) 0.0569(6) Uani 1 1 d . . .
C6 C 0.4192(3) -0.0502(2) 0.27914(14) 0.0575(6) Uani 1 1 d . . .
C4 C 0.7593(4) -0.0040(3) 0.28044(16) 0.0738(7) Uani 1 1 d . . .
H4 H 0.8906 -0.0357 0.2982 0.089 Uiso 1 1 calc R . .
C5 C 0.6133(3) -0.0973(2) 0.30594(15) 0.0659(6) Uani 1 1 d . . .
H5 H 0.6452 -0.1909 0.3408 0.079 Uiso 1 1 calc R . .
C3 C 0.7151(4) 0.1351(3) 0.22918(16) 0.0709(7) Uani 1 1 d . . .
H3 H 0.8150 0.1973 0.2124 0.085 Uiso 1 1 calc R . .
O11 O 0.3708(3) 0.60581(15) 0.41080(11) 0.0728(5) Uani 1 1 d D . .
H11 H 0.4802 0.3676 0.5005 0.087 Uiso 1 1 d R . .
N11 N 0.4033(3) 0.36034(17) 0.45555(12) 0.0623(5) Uani 1 1 d D . .
C11 C 0.3317(3) 0.4853(2) 0.40383(14) 0.0598(6) Uani 1 1 d D . .
C12 C 0.1995(4) 0.4792(3) 0.33863(16) 0.0780(7) Uani 1 1 d D . .
H12A H 0.2794 0.4135 0.3017 0.094 Uiso 1 1 calc R . .
H12B H 0.1696 0.5778 0.3028 0.094 Uiso 1 1 calc R . .
C13 C -0.0061(4) 0.4255(3) 0.37789(18) 0.0823(8) Uani 1 1 d D . .
H13A H -0.1023 0.4591 0.3357 0.099 Uiso 1 1 calc R . .
H13B H -0.0667 0.4715 0.4266 0.099 Uiso 1 1 calc R . .
C14 C 0.0126(4) 0.2578(3) 0.40795(19) 0.0886(8) Uani 1 1 d D . .
H14A H -0.1269 0.2341 0.4284 0.106 Uiso 1 1 calc R . .
H14B H 0.0695 0.2124 0.3588 0.106 Uiso 1 1 calc R . .
C15 C 0.1478(4) 0.1879(3) 0.4784(2) 0.0858(8) Uani 1 1 d D . .
H15A H 0.0871 0.2290 0.5288 0.103 Uiso 1 1 calc R . .
H15B H 0.1454 0.0819 0.4939 0.103 Uiso 1 1 calc R . .
C16 C 0.3729(4) 0.2112(2) 0.45414(17) 0.0730(7) Uani 1 1 d D . .
H16A H 0.4569 0.1390 0.4936 0.088 Uiso 1 1 calc R . .
H16B H 0.4236 0.1925 0.3968 0.088 Uiso 1 1 calc R . .
O21A O 1.0696(17) 0.3990(10) 0.1457(11) 0.069(4) Uani 0.445(6) 1 d PD A 1
N21A N 0.7804(8) 0.5296(6) 0.0901(5) 0.0706(17) Uani 0.445(6) 1 d PD A 1
H21A H 0.7201 0.4540 0.1139 0.085 Uiso 0.445(6) 1 calc PR A 1
C21A C 0.9832(12) 0.5139(9) 0.0972(6) 0.069(2) Uani 0.445(6) 1 d PDU A 1
C22A C 1.0850(9) 0.6476(7) 0.0597(8) 0.086(3) Uani 0.445(6) 1 d PDU A 1
H22A H 1.1520 0.6608 0.1053 0.103 Uiso 0.445(6) 1 calc PR A 1
H22B H 1.1979 0.6175 0.0163 0.103 Uiso 0.445(6) 1 calc PR A 1
C23A C 1.0116(17) 0.7605(13) 0.0301(7) 0.151(6) Uani 0.445(6) 1 d PDU A 1
H23A H 0.9785 0.7518 -0.0243 0.181 Uiso 0.445(6) 1 calc PR A 1
H23B H 1.1228 0.8195 0.0157 0.181 Uiso 0.445(6) 1 calc PR A 1
C24A C 0.7975(19) 0.8706(14) 0.0728(7) 0.085(3) Uani 0.445(6) 1 d PDU A 1
H24A H 0.8234 0.8904 0.1257 0.102 Uiso 0.445(6) 1 calc PR A 1
H24B H 0.7688 0.9648 0.0326 0.102 Uiso 0.445(6) 1 calc PR A 1
C25A C 0.614(2) 0.7910(14) 0.0903(7) 0.080(3) Uani 0.445(6) 1 d PDU A 1
H25A H 0.4932 0.8610 0.0711 0.096 Uiso 0.445(6) 1 calc PR A 1
H25B H 0.5818 0.7555 0.1519 0.096 Uiso 0.445(6) 1 calc PR A 1
C26A C 0.6512(9) 0.6603(8) 0.0465(4) 0.076(2) Uani 0.445(6) 1 d PDU A 1
H26A H 0.5170 0.6352 0.0441 0.092 Uiso 0.445(6) 1 calc PR A 1
H26B H 0.7183 0.6893 -0.0121 0.092 Uiso 0.445(6) 1 calc PR A 1
O21B O 1.0722(18) 0.4010(10) 0.1397(11) 0.107(5) Uani 0.555(6) 1 d PD A 2
N21B N 0.7505(6) 0.5437(4) 0.1474(4) 0.0686(13) Uani 0.555(6) 1 d PD A 2
H21B H 0.6974 0.4639 0.1574 0.082 Uiso 0.555(6) 1 calc PR A 2
C21B C 0.9566(9) 0.5265(6) 0.1416(4) 0.0588(16) Uani 0.555(6) 1 d PD A 2
C22B C 1.0405(10) 0.6694(7) 0.1279(5) 0.0872(18) Uani 0.555(6) 1 d PD A 2
H22C H 1.0126 0.6937 0.1844 0.105 Uiso 0.555(6) 1 calc PR A 2
H22D H 1.1913 0.6400 0.1166 0.105 Uiso 0.555(6) 1 calc PR A 2
C23B C 1.0092(14) 0.7734(7) 0.0852(11) 0.192(7) Uani 0.555(6) 1 d PD A 2
H23C H 1.1319 0.7728 0.0415 0.230 Uiso 0.555(6) 1 calc PR A 2
H23D H 1.0216 0.8443 0.1181 0.230 Uiso 0.555(6) 1 calc PR A 2
C24B C 0.8097(18) 0.8630(13) 0.0284(7) 0.114(4) Uani 0.555(6) 1 d PD A 2
H24C H 0.7635 0.9621 0.0402 0.137 Uiso 0.555(6) 1 calc PR A 2
H24D H 0.8605 0.8734 -0.0326 0.137 Uiso 0.555(6) 1 calc PR A 2
C25B C 0.6260(17) 0.7814(11) 0.0506(6) 0.092(3) Uani 0.555(6) 1 d PD A 2
H25C H 0.4985 0.8542 0.0455 0.110 Uiso 0.555(6) 1 calc PR A 2
H25D H 0.6376 0.7210 0.0085 0.110 Uiso 0.555(6) 1 calc PR A 2
C26B C 0.6051(7) 0.6830(6) 0.1387(4) 0.0791(16) Uani 0.555(6) 1 d PD A 2
H26C H 0.6254 0.7370 0.1798 0.095 Uiso 0.555(6) 1 calc PR A 2
H26D H 0.4634 0.6615 0.1534 0.095 Uiso 0.555(6) 1 calc PR A 2

loop_
_atom_site_aniso_label
_atom_site_aniso_U_11
_atom_site_aniso_U_22
_atom_site_aniso_U_33
_atom_site_aniso_U_23
_atom_site_aniso_U_13
_atom_site_aniso_U_12
O1 0.0624(10) 0.0518(9) 0.1006(12) 0.0119(8) -0.0271(9) -0.0122(7)
O2 0.0531(10) 0.0604(10) 0.1327(15) 0.0216(9) -0.0303(9) -0.0161(8)
C1 0.0407(12) 0.0489(12) 0.0753(14) -0.0051(10) -0.0165(10) -0.0002(9)
C2 0.0503(13) 0.0472(11) 0.0679(13) -0.0005(10) -0.0142(10) -0.0050(10)
C6 0.0418(12) 0.0482(12) 0.0768(14) -0.0018(10) -0.0110(10) -0.0060(9)
C4 0.0463(13) 0.0722(15) 0.0979(18) 0.0018(13) -0.0264(12) -0.0073(11)
C5 0.0519(14) 0.0522(12) 0.0852(16) 0.0050(11) -0.0222(11) -0.0014(10)
C3 0.0518(14) 0.0646(14) 0.0927(17) 0.0039(12) -0.0208(12) -0.0163(11)
O11 0.0820(12) 0.0472(9) 0.0913(11) 0.0028(7) -0.0312(9) -0.0191(8)
N11 0.0625(12) 0.0447(10) 0.0815(12) -0.0076(9) -0.0208(10) -0.0103(8)
C11 0.0537(13) 0.0530(13) 0.0710(14) -0.0060(11) -0.0097(11) -0.0126(10)
C12 0.0866(19) 0.0774(17) 0.0741(16) -0.0101(12) -0.0238(14) -0.0186(14)
C13 0.0644(16) 0.0934(19) 0.0975(19) -0.0290(15) -0.0259(14) -0.0091(14)
C14 0.0628(17) 0.095(2) 0.122(2) -0.0419(17) -0.0092(16) -0.0280(15)
C15 0.0762(19) 0.0600(15) 0.123(2) -0.0147(14) -0.0107(16) -0.0250(13)
C16 0.0706(16) 0.0456(12) 0.1052(19) -0.0202(12) -0.0162(14) -0.0071(11)
O21A 0.046(7) 0.049(7) 0.108(8) 0.008(5) -0.028(5) -0.016(6)
N21A 0.047(3) 0.057(3) 0.102(5) -0.006(3) -0.017(3) -0.005(2)
C21A 0.057(4) 0.064(4) 0.079(5) -0.003(4) -0.014(4) -0.008(3)
C22A 0.041(3) 0.066(4) 0.134(8) 0.011(4) -0.008(4) -0.015(3)
C23A 0.096(7) 0.166(12) 0.169(9) 0.095(8) -0.064(7) -0.084(8)
C24A 0.077(5) 0.056(4) 0.120(8) 0.008(6) -0.044(6) -0.009(3)
C25A 0.064(5) 0.076(6) 0.097(8) -0.019(6) -0.022(5) 0.007(4)
C26A 0.049(3) 0.083(5) 0.091(4) -0.007(3) -0.020(3) -0.003(3)
O21B 0.086(8) 0.063(7) 0.146(11) 0.021(6) -0.036(7) 0.015(5)
N21B 0.054(3) 0.054(2) 0.094(4) -0.002(2) -0.015(2) -0.0124(18)
C21B 0.054(3) 0.048(3) 0.070(4) 0.000(3) -0.021(3) -0.005(2)
C22B 0.055(3) 0.094(5) 0.116(5) 0.002(4) -0.033(3) -0.027(3)
C23B 0.098(6) 0.036(3) 0.43(2) 0.057(7) -0.153(10) -0.011(3)
C24B 0.100(5) 0.066(4) 0.160(10) 0.023(7) -0.055(7) -0.001(4)
C25B 0.078(5) 0.064(5) 0.132(8) 0.005(5) -0.054(6) -0.004(4)
C26B 0.057(3) 0.067(3) 0.113(4) -0.022(3) -0.017(3) -0.002(2)

loop_
_atom_type_symbol
_atom_type_description
_atom_type_scat_dispersion_real
_atom_type_scat_dispersion_imag
_atom_type_scat_source
C C 0.0033 0.0016 'International Tables Vol C Tables 4.2.6.8 and 6.1.1.4'
H H 0.0000 0.0000 'International Tables Vol C Tables 4.2.6.8 and 6.1.1.4'
N N 0.0061 0.0033 'International Tables Vol C Tables 4.2.6.8 and 6.1.1.4'
O O 0.0106 0.0060 'International Tables Vol C Tables 4.2.6.8 and 6.1.1.4'

loop_
_geom_angle_atom_site_label_1
_geom_angle_atom_site_label_2
_geom_angle_atom_site_label_3
_geom_angle
C2 C1 C6 119.82(18)
O1 C2 C1 121.61(18)
O1 C2 C3 117.66(19)
C1 C2 C3 120.72(19)
O2 C6 C5 122.35(18)
O2 C6 C1 117.52(18)
C5 C6 C1 120.13(19)
C5 C4 C3 121.4(2)
C4 C5 C6 119.1(2)
C4 C3 C2 118.8(2)
C11 N11 C16 126.00(19)
O11 C11 N11 119.9(2)
O11 C11 C12 121.2(2)
N11 C11 C12 118.9(2)
C11 C12 C13 113.9(2)
C12 C13 C14 114.5(2)
C15 C14 C13 115.5(2)
C16 C15 C14 114.2(2)
N11 C16 C15 113.91(19)
C21A N21A C26A 127.1(6)
O21A C21A N21A 119.8(8)
O21A C21A C22A 122.7(7)
N21A C21A C22A 116.4(6)
C23A C22A C21A 128.0(8)
C22A C23A C24A 127.9(11)
C25A C24A C23A 108.4(9)
C24A C25A C26A 113.5(9)
N21A C26A C25A 113.0(7)
C21B N21B C26B 126.7(4)
O21B C21B N21B 121.6(7)
O21B C21B C22B 123.6(7)
N21B C21B C22B 114.5(5)
C23B C22B C21B 132.1(7)
C22B C23B C24B 135.0(8)
C25B C24B C23B 112.3(7)
C26B C25B C24B 115.4(7)
N21B C26B C25B 114.6(6)

loop_
_geom_bond_atom_site_label_1
_geom_bond_atom_site_label_2
_geom_bond_distance
O1 C2 1.369(2)
O2 C6 1.359(2)
C1 C2 1.372(3)
C1 C6 1.381(3)
C2 C3 1.376(3)
C6 C5 1.377(3)
C4 C5 1.375(3)
C4 C3 1.375(3)
O11 C11 1.246(3)
N11 C11 1.321(3)
N11 C16 1.462(3)
C11 C12 1.504(3)
C12 C13 1.518(4)
C13 C14 1.519(4)
C14 C15 1.515(4)
C15 C16 1.509(3)
O21A C21A 1.268(11)
N21A C21A 1.336(8)
N21A C26A 1.450(7)
C21A C22A 1.493(9)
C22A C23A 1.103(9)
C23A C24A 1.706(14)
C24A C25A 1.498(12)
C25A C26A 1.516(11)
O21B C21B 1.268(10)
N21B C21B 1.323(6)
N21B C26B 1.446(6)
C21B C22B 1.508(7)
C22B C23B 1.058(8)
C23B C24B 1.702(10)
C24B C25B 1.507(10)
C25B C26B 1.500(9)

loop_
_geom_torsion_atom_site_label_1
_geom_torsion_atom_site_label_2
_geom_torsion_atom_site_label_3
_geom_torsion_atom_site_label_4
_geom_torsion
C6 C1 C2 O1 -178.5(2)
C6 C1 C2 C3 0.6(4)
C2 C1 C6 O2 179.6(2)
C2 C1 C6 C5 -0.5(3)
C3 C4 C5 C6 0.3(4)
O2 C6 C5 C4 179.9(2)
C1 C6 C5 C4 0.0(4)
C5 C4 C3 C2 -0.1(4)
O1 C2 C3 C4 178.9(2)
C1 C2 C3 C4 -0.3(4)
C16 N11 C11 O11 -179.0(2)
C16 N11 C11 C12 2.4(3)
O11 C11 C12 C13 -115.4(3)
N11 C11 C12 C13 63.2(3)
C11 C12 C13 C14 -79.6(3)
C12 C13 C14 C15 61.9(3)
C13 C14 C15 C16 -60.3(3)
C11 N11 C16 C15 -66.0(3)
C14 C15 C16 N11 76.6(3)
C26A N21A C21A O21A 171.8(11)
C26A N21A C21A C22A 3.0(13)
O21A C21A C22A C23A -164.4(17)
N21A C21A C22A C23A 4.1(19)
C21A C22A C23A C24A 53(2)
C22A C23A C24A C25A -60.3(16)
C23A C24A C25A C26A -14.6(13)
C21A N21A C26A C25A -67.2(11)
C24A C25A C26A N21A 77.5(11)
C26B N21B C21B O21B -171.2(10)
C26B N21B C21B C22B 2.5(9)
O21B C21B C22B C23B 126.5(17)
N21B C21B C22B C23B -47.0(17)
C21B C22B C23B C24B 21(3)
C22B C23B C24B C25B 7(3)
C23B C24B C25B C26B 25.6(16)
C21B N21B C26B C25B 65.8(8)
C24B C25B C26B N21B -76.2(11)
